data_7121397
loop_
_publ_author_name
'Adams, Richard D.'
'Kiprotich, Emmanuel J.'
'Smith, Mark D.'

_publ_section_title
;
 Multiple cluster CH activations and transformations of furan by triosmium
 carbonyl complexes.
;
_journal_issue 28
_journal_name_full 'Chemical communications (Cambridge, England)'
_journal_page_first 3464
_journal_page_last 3467
_journal_paper_doi 10.1039/C8CC01532E
_journal_volume 54
_journal_year 2018
_chemical_formula_sum 'C23 H4 O20 Os6'
_chemical_formula_weight 1741.46
_space_group_IT_number 14
_space_group_name_Hall '-P 2ybc'
_space_group_name_H-M_alt 'P 1 21/c 1'
_symmetry_cell_setting monoclinic
_symmetry_space_group_name_Hall '-P 2ybc'
_symmetry_space_group_name_H-M 'P 1 21/c 1'
_atom_sites_solution_hydrogens geom
_atom_sites_solution_primary direct
_atom_sites_solution_secondary difmap
_audit_creation_method SHELXL-97
_audit_update_record
;
2018-02-03 deposited with the CCDC.
2018-03-12 downloaded from the CCDC.
;
_cell_angle_alpha 90.00
_cell_angle_beta 96.081(2)
_cell_angle_gamma 90.00
_cell_formula_units_Z 4
_cell_length_a 14.0260(7)
_cell_length_b 9.5121(5)
_cell_length_c 24.6707(13)
_cell_measurement_reflns_used 9704
_cell_measurement_temperature 100(2)
_cell_measurement_theta_max 56.450
_cell_measurement_theta_min 4.593
_cell_volume 3273.0(3)
_computing_cell_refinement 'SAINT v8.37A (Bruker, 2014)'
_computing_data_collection 'APEX3 V2016.5-0 (Bruker, 2016)'
_computing_data_reduction 'SAINT v8.37A (Bruker, 2015)'
_computing_molecular_graphics 'SHELXTL V6.1 (Sheldrick, 2000)'
_computing_publication_material 'SHELXTL V6.1'
_computing_structure_refinement 'SHELXL-97 (Sheldrick, 1997)'
_computing_structure_solution 'SHELXS-97 (Sheldrick, 1990)'
_diffrn_ambient_temperature 100(2)
_diffrn_measured_fraction_theta_full 0.997
_diffrn_measured_fraction_theta_max 0.997
_diffrn_measurement_device_type 'Bruker D8 QUEST diffractometer'
_diffrn_measurement_method 'omega scans'
_diffrn_radiation_monochromator graphite
_diffrn_radiation_source 'fine-focus sealed tube'
_diffrn_radiation_type MoK\a
_diffrn_radiation_wavelength 0.71073
_diffrn_reflns_av_R_equivalents 0.0655
_diffrn_reflns_av_sigmaI/netI 0.0308
_diffrn_reflns_limit_h_max 18
_diffrn_reflns_limit_h_min -18
_diffrn_reflns_limit_k_max 12
_diffrn_reflns_limit_k_min -12
_diffrn_reflns_limit_l_max 32
_diffrn_reflns_limit_l_min -32
_diffrn_reflns_number 117503
_diffrn_reflns_theta_full 28.37
_diffrn_reflns_theta_max 28.37
_diffrn_reflns_theta_min 2.30
_exptl_absorpt_coefficient_mu 23.284
_exptl_absorpt_correction_T_max 0.1688
_exptl_absorpt_correction_T_min 0.0787
_exptl_absorpt_correction_type multi-scan
_exptl_absorpt_process_details '(SADABS, Bruker, 2016)'
_exptl_crystal_colour yelloq
_exptl_crystal_density_diffrn 3.534
_exptl_crystal_density_method 'not measured'
_exptl_crystal_description plate
_exptl_crystal_F_000 3032
_exptl_crystal_size_max 0.12
_exptl_crystal_size_mid 0.08
_exptl_crystal_size_min 0.02
_refine_diff_density_max 2.421
_refine_diff_density_min -1.292
_refine_diff_density_rms 0.267
_refine_ls_extinction_method none
_refine_ls_goodness_of_fit_ref 1.059
_refine_ls_hydrogen_treatment mixed
_refine_ls_matrix_type full
_refine_ls_number_parameters 450
_refine_ls_number_reflns 8189
_refine_ls_number_restraints 1
_refine_ls_restrained_S_all 1.059
_refine_ls_R_factor_all 0.0440
_refine_ls_R_factor_gt 0.0291
_refine_ls_shift/su_max 0.001
_refine_ls_shift/su_mean 0.000
_refine_ls_structure_factor_coef Fsqd
_refine_ls_weighting_details 'calc w=1/[\s^2^(Fo^2^)+(0.0206P)^2^+22.2771P] where P=(Fo^2^+2Fc^2^)/3'
_refine_ls_weighting_scheme calc
_refine_ls_wR_factor_gt 0.0512
_refine_ls_wR_factor_ref 0.0551
_reflns_number_gt 6804
_reflns_number_total 8189
_reflns_threshold_expression >2sigma(I)
_cod_data_source_file c8cc01532e2.cif
_cod_data_source_block p21c
_cod_depositor_comments
;
The following automatic conversions were performed:

'_symmetry_cell_setting' value 'Monoclinic' changed to 'monoclinic'
according to
/home/data/users/saulius/crontab/automatic-downloads/rss-feeds/RSC/lib/dictionaries/cif_core.dic
dictionary named 'cif_core.dic' version 2.4.2 from 2011-04-26.

Automatic conversion script
Id: cif_fix_values 4973 2017-02-22 13:04:09Z antanas 

 Adding full bibliography for 7121393--7121398.cif.
;
_cod_original_sg_symbol_H-M P2(1)/c
_cod_database_code 7121397

loop_
_symmetry_equiv_pos_as_xyz
'x, y, z'
'-x, y+1/2, -z+1/2'
'-x, -y, -z'
'x, -y-1/2, z-1/2'

loop_
_atom_site_label
_atom_site_type_symbol
_atom_site_fract_x
_atom_site_fract_y
_atom_site_fract_z
_atom_site_U_iso_or_equiv
_atom_site_adp_type
_atom_site_occupancy
_atom_site_symmetry_multiplicity
_atom_site_calc_flag
_atom_site_refinement_flags
Os1 Os 0.181809(17) 0.58447(3) 0.224148(10) 0.01302(6) Uani 1 1 d .
Os2 Os 0.275526(18) 0.30108(3) 0.221616(10) 0.01628(6) Uani 1 1 d .
Os3 Os 0.365950(18) 0.54622(3) 0.189825(10) 0.01534(6) Uani 1 1 d .
Os4 Os 0.167345(18) 0.42629(3) 0.426727(10) 0.01623(6) Uani 1 1 d .
Os5 Os 0.311255(18) 0.56876(3) 0.494691(10) 0.01808(6) Uani 1 1 d .
Os6 Os 0.196267(18) 0.72674(3) 0.412473(10) 0.01495(6) Uani 1 1 d .
O5 O 0.2433(3) 0.4700(5) 0.35894(17) 0.0153(9) Uani 1 1 d .
O10 O 0.0853(4) 0.5119(5) 0.11111(19) 0.0255(11) Uani 1 1 d .
O11 O -0.0074(3) 0.5907(5) 0.2762(2) 0.0277(12) Uani 1 1 d .
O12 O 0.1844(4) 0.8990(5) 0.1977(2) 0.0269(11) Uani 1 1 d .
O20 O 0.1411(5) 0.1794(6) 0.1257(3) 0.0490(17) Uani 1 1 d .
O21 O 0.2226(4) 0.1037(6) 0.3108(2) 0.0332(13) Uani 1 1 d .
O22 O 0.4481(4) 0.1364(5) 0.1922(2) 0.0310(12) Uani 1 1 d .
O30 O 0.2963(4) 0.4652(6) 0.0720(2) 0.0357(13) Uani 1 1 d .
O31 O 0.3965(4) 0.8546(6) 0.1624(2) 0.0353(13) Uani 1 1 d .
O32 O 0.5759(4) 0.4602(6) 0.1946(2) 0.0366(14) Uani 1 1 d .
O40 O 0.0183(4) 0.2876(6) 0.3444(2) 0.0408(15) Uani 1 1 d .
O41 O 0.0489(4) 0.3657(7) 0.5191(2) 0.0382(14) Uani 1 1 d .
O42 O 0.2772(5) 0.1560(6) 0.4537(2) 0.0414(14) Uani 1 1 d .
O50 O 0.1563(4) 0.6446(7) 0.5696(2) 0.0437(15) Uani 1 1 d .
O51 O 0.4511(4) 0.7950(6) 0.5429(2) 0.0380(14) Uani 1 1 d .
O52 O 0.3826(4) 0.3235(6) 0.5680(2) 0.0440(15) Uani 1 1 d .
O53 O 0.4422(3) 0.4896(6) 0.4063(2) 0.0308(12) Uani 1 1 d .
O60 O 0.0705(4) 0.8818(5) 0.3234(2) 0.0279(12) Uani 1 1 d .
O61 O 0.0969(4) 0.8996(7) 0.4976(2) 0.0421(15) Uani 1 1 d .
O62 O 0.3740(4) 0.9128(5) 0.4153(2) 0.0299(12) Uani 1 1 d .
C2 C 0.3647(5) 0.4302(7) 0.2702(3) 0.0177(14) Uani 1 1 d D
C3 C 0.3303(4) 0.5660(7) 0.2697(3) 0.0147(13) Uani 1 1 d .
C4 C 0.2796(4) 0.6541(6) 0.3017(3) 0.0143(13) Uani 1 1 d .
C5 C 0.2478(4) 0.6036(6) 0.3534(2) 0.0117(12) Uani 1 1 d .
C10 C 0.1211(5) 0.5386(7) 0.1535(3) 0.0196(14) Uani 1 1 d .
C11 C 0.0628(5) 0.5884(7) 0.2575(3) 0.0194(14) Uani 1 1 d .
C12 C 0.1833(5) 0.7824(7) 0.2074(3) 0.0195(14) Uani 1 1 d .
C20 C 0.1894(6) 0.2237(7) 0.1612(3) 0.0279(17) Uani 1 1 d .
C21 C 0.2401(5) 0.1754(7) 0.2757(3) 0.0228(15) Uani 1 1 d .
C22 C 0.3822(6) 0.1931(7) 0.2031(3) 0.0242(16) Uani 1 1 d .
C30 C 0.3256(5) 0.4920(7) 0.1153(3) 0.0225(15) Uani 1 1 d .
C31 C 0.3855(5) 0.7385(7) 0.1736(3) 0.0215(15) Uani 1 1 d .
C32 C 0.4977(5) 0.4918(8) 0.1903(3) 0.0254(16) Uani 1 1 d .
C40 C 0.0721(5) 0.3441(8) 0.3749(3) 0.0259(16) Uani 1 1 d .
C41 C 0.0938(5) 0.3914(8) 0.4848(3) 0.0235(15) Uani 1 1 d .
C42 C 0.2367(6) 0.2582(8) 0.4435(3) 0.0279(17) Uani 1 1 d .
C50 C 0.2130(5) 0.6167(9) 0.5413(3) 0.0281(17) Uani 1 1 d .
C51 C 0.3986(5) 0.7126(8) 0.5253(3) 0.0258(16) Uani 1 1 d .
C52 C 0.3566(5) 0.4134(8) 0.5411(3) 0.0275(17) Uani 1 1 d .
C53 C 0.3930(5) 0.5197(8) 0.4378(3) 0.0237(15) Uani 1 1 d .
C60 C 0.1163(5) 0.8221(7) 0.3566(3) 0.0197(14) Uani 1 1 d .
C61 C 0.1349(5) 0.8337(8) 0.4684(3) 0.0275(17) Uani 1 1 d .
C62 C 0.3060(5) 0.8469(8) 0.4144(3) 0.0237(15) Uani 1 1 d .
H1 H 0.1786 0.4023 0.2437 0.000 Uiso 1 1 d .
H2 H 0.415(3) 0.414(7) 0.295(2) 0.013(17) Uiso 1 1 d D
H4 H 0.2818 0.7463 0.2979 0.004 Uiso 1 1 d .
H5 H 0.119(6) 0.582(9) 0.417(4) 0.05(3) Uiso 1 1 d .

loop_
_atom_site_aniso_label
_atom_site_aniso_U_11
_atom_site_aniso_U_22
_atom_site_aniso_U_33
_atom_site_aniso_U_23
_atom_site_aniso_U_13
_atom_site_aniso_U_12
Os1 0.01288(11) 0.01480(12) 0.01122(12) 0.00052(9) 0.00046(9) 0.00041(9)
Os2 0.02088(13) 0.01376(12) 0.01381(13) -0.00091(10) -0.00005(10) 0.00039(10)
Os3 0.01591(12) 0.01832(13) 0.01235(13) -0.00123(10) 0.00408(10) 0.00023(10)
Os4 0.01583(12) 0.02034(13) 0.01221(13) 0.00284(10) 0.00006(10) -0.00409(10)
Os5 0.01727(13) 0.02435(14) 0.01193(13) 0.00061(11) -0.00171(10) -0.00186(10)
Os6 0.01589(12) 0.01770(13) 0.01154(12) -0.00128(10) 0.00281(9) 0.00128(10)
O5 0.017(2) 0.020(2) 0.009(2) 0.0024(18) 0.0041(18) -0.0010(18)
O10 0.029(3) 0.033(3) 0.014(3) -0.004(2) -0.003(2) -0.003(2)
O11 0.015(2) 0.039(3) 0.030(3) -0.007(2) 0.007(2) -0.003(2)
O12 0.036(3) 0.015(3) 0.029(3) 0.003(2) -0.001(2) 0.001(2)
O20 0.067(4) 0.036(3) 0.037(4) -0.007(3) -0.025(3) -0.008(3)
O21 0.037(3) 0.034(3) 0.029(3) 0.014(3) 0.005(2) -0.006(2)
O22 0.036(3) 0.027(3) 0.030(3) -0.002(2) 0.007(2) 0.011(2)
O30 0.049(3) 0.044(3) 0.014(3) -0.005(2) 0.003(2) 0.003(3)
O31 0.041(3) 0.027(3) 0.040(3) 0.005(3) 0.014(3) -0.010(2)
O32 0.024(3) 0.049(4) 0.038(3) -0.006(3) 0.010(2) 0.008(3)
O40 0.038(3) 0.044(3) 0.036(3) 0.001(3) -0.017(3) -0.020(3)
O41 0.027(3) 0.064(4) 0.024(3) 0.013(3) 0.005(2) -0.005(3)
O42 0.060(4) 0.029(3) 0.035(3) 0.005(3) 0.002(3) 0.006(3)
O50 0.039(3) 0.072(4) 0.022(3) 0.002(3) 0.011(3) 0.003(3)
O51 0.038(3) 0.035(3) 0.039(3) -0.006(3) -0.006(3) -0.010(3)
O52 0.053(4) 0.037(3) 0.037(4) 0.018(3) -0.017(3) -0.004(3)
O53 0.019(3) 0.048(3) 0.025(3) -0.006(3) -0.001(2) 0.005(2)
O60 0.027(3) 0.030(3) 0.025(3) 0.003(2) -0.001(2) 0.011(2)
O61 0.042(3) 0.058(4) 0.028(3) -0.014(3) 0.012(3) 0.019(3)
O62 0.032(3) 0.025(3) 0.032(3) -0.005(2) 0.002(2) -0.009(2)
C2 0.019(3) 0.019(3) 0.014(3) 0.002(3) -0.006(3) 0.001(3)
C3 0.013(3) 0.019(3) 0.012(3) 0.001(3) -0.004(2) -0.005(2)
C4 0.015(3) 0.013(3) 0.016(3) -0.004(2) 0.005(3) -0.005(2)
C5 0.007(3) 0.019(3) 0.008(3) 0.001(2) -0.003(2) 0.000(2)
C10 0.021(3) 0.021(3) 0.017(4) 0.000(3) 0.003(3) 0.003(3)
C11 0.024(4) 0.022(4) 0.012(3) -0.001(3) -0.002(3) -0.007(3)
C12 0.021(3) 0.017(3) 0.019(3) -0.001(3) -0.004(3) 0.002(3)
C20 0.040(4) 0.019(4) 0.024(4) -0.002(3) -0.001(3) 0.002(3)
C21 0.021(3) 0.022(4) 0.026(4) -0.004(3) 0.002(3) -0.003(3)
C22 0.039(4) 0.019(3) 0.014(3) -0.001(3) 0.000(3) 0.003(3)
C30 0.025(4) 0.022(4) 0.022(4) 0.002(3) 0.013(3) 0.004(3)
C31 0.024(4) 0.022(4) 0.018(4) 0.001(3) 0.004(3) 0.002(3)
C32 0.024(4) 0.032(4) 0.021(4) -0.007(3) 0.007(3) 0.000(3)
C40 0.027(4) 0.027(4) 0.023(4) 0.004(3) 0.001(3) -0.007(3)
C41 0.019(3) 0.030(4) 0.021(4) 0.007(3) 0.000(3) 0.002(3)
C42 0.033(4) 0.026(4) 0.026(4) 0.001(3) 0.008(3) -0.006(3)
C50 0.030(4) 0.042(5) 0.011(3) 0.001(3) -0.003(3) -0.002(3)
C51 0.026(4) 0.026(4) 0.024(4) 0.000(3) -0.004(3) 0.005(3)
C52 0.028(4) 0.036(4) 0.018(4) -0.003(3) -0.006(3) -0.009(3)
C53 0.018(3) 0.024(4) 0.027(4) -0.002(3) -0.006(3) 0.000(3)
C60 0.023(3) 0.018(3) 0.019(4) -0.002(3) 0.006(3) -0.001(3)
C61 0.023(4) 0.034(4) 0.026(4) 0.005(3) 0.000(3) 0.006(3)
C62 0.024(4) 0.026(4) 0.020(4) -0.006(3) 0.000(3) 0.002(3)

loop_
_atom_type_symbol
_atom_type_description
_atom_type_scat_dispersion_real
_atom_type_scat_dispersion_imag
_atom_type_scat_source
C C 0.0033 0.0016 'International Tables Vol C Tables 4.2.6.8 and 6.1.1.4'
H H 0.0000 0.0000 'International Tables Vol C Tables 4.2.6.8 and 6.1.1.4'
O O 0.0106 0.0060 'International Tables Vol C Tables 4.2.6.8 and 6.1.1.4'
Os Os -1.2165 7.6030 'International Tables Vol C Tables 4.2.6.8 and 6.1.1.4'

loop_
_geom_angle_atom_site_label_1
_geom_angle_atom_site_label_2
_geom_angle_atom_site_label_3
_geom_angle
C10 Os1 C12 92.4(3)
C10 Os1 C11 94.1(3)
C12 Os1 C11 95.8(3)
C10 Os1 C3 137.1(3)
C12 Os1 C3 98.7(3)
C11 Os1 C3 125.4(3)
C10 Os1 C4 169.3(2)
C12 Os1 C4 83.1(3)
C11 Os1 C4 96.0(2)
C3 Os1 C4 35.4(2)
C10 Os1 Os3 91.7(2)
C12 Os1 Os3 91.7(2)
C11 Os1 Os3 170.2(2)
C3 Os1 Os3 46.95(16)
C4 Os1 Os3 78.80(15)
C10 Os1 Os2 86.0(2)
C12 Os1 Os2 149.0(2)
C11 Os1 Os2 115.1(2)
C3 Os1 Os2 63.85(16)
C4 Os1 Os2 92.96(15)
Os3 Os1 Os2 57.458(8)
C10 Os1 H1 90.2
C12 Os1 H1 176.6
C11 Os1 H1 81.8
C3 Os1 H1 80.8
C4 Os1 H1 94.7
Os3 Os1 H1 90.3
Os2 Os1 H1 33.4
C21 Os2 C22 95.7(3)
C21 Os2 C20 96.4(3)
C22 Os2 C20 92.9(3)
C21 Os2 C2 98.9(3)
C22 Os2 C2 91.0(3)
C20 Os2 C2 163.7(3)
C21 Os2 Os3 151.7(2)
C22 Os2 Os3 89.5(2)
C20 Os2 Os3 111.1(2)
C2 Os2 Os3 53.06(18)
C21 Os2 Os1 113.8(2)
C22 Os2 Os1 147.5(2)
C20 Os2 Os1 96.7(2)
C2 Os2 Os1 72.01(18)
Os3 Os2 Os1 58.098(9)
C21 Os2 H1 82.0
C22 Os2 H1 176.2
C20 Os2 H1 90.4
C2 Os2 H1 86.3
Os3 Os2 H1 91.1
Os1 Os2 H1 33.5
C31 Os3 C32 95.8(3)
C31 Os3 C30 95.2(3)
C32 Os3 C30 96.8(3)
C31 Os3 C3 99.5(3)
C32 Os3 C3 110.2(3)
C30 Os3 C3 147.5(3)
C31 Os3 C2 131.8(3)
C32 Os3 C2 87.7(3)
C30 Os3 C2 132.2(3)
C3 Os3 C2 36.5(2)
C31 Os3 Os2 159.9(2)
C32 Os3 Os2 103.7(2)
C30 Os3 Os2 87.1(2)
C3 Os3 Os2 69.58(17)
C2 Os3 Os2 46.09(17)
C31 Os3 Os1 95.5(2)
C32 Os3 Os1 160.7(2)
C30 Os3 Os1 97.7(2)
C3 Os3 Os1 52.34(16)
C2 Os3 Os1 73.09(17)
Os2 Os3 Os1 64.444(9)
C41 Os4 C42 89.8(3)
C41 Os4 C40 92.1(3)
C42 Os4 C40 96.1(3)
C41 Os4 O5 176.9(2)
C42 Os4 O5 92.8(2)
C40 Os4 O5 85.8(2)
C41 Os4 Os5 92.7(2)
C42 Os4 Os5 87.6(2)
C40 Os4 Os5 173.9(2)
O5 Os4 Os5 89.25(12)
C41 Os4 Os6 111.1(2)
C42 Os4 Os6 141.2(2)
C40 Os4 Os6 114.6(2)
O5 Os4 Os6 67.89(12)
Os5 Os4 Os6 60.126(9)
C41 Os4 H5 91(3)
C42 Os4 H5 173(3)
C40 Os4 H5 91(3)
O5 Os4 H5 87(3)
Os5 Os4 H5 85(3)
Os6 Os4 H5 32(3)
C52 Os5 C51 98.9(3)
C52 Os5 C50 92.2(3)
C51 Os5 C50 93.6(3)
C52 Os5 C53 93.5(3)
C51 Os5 C53 93.1(3)
C50 Os5 C53 170.5(3)
C52 Os5 Os4 98.8(2)
C51 Os5 Os4 162.2(2)
C50 Os5 Os4 87.5(2)
C53 Os5 Os4 84.1(2)
C52 Os5 Os6 160.1(2)
C51 Os5 Os6 101.0(2)
C50 Os5 Os6 85.1(2)
C53 Os5 Os6 86.9(2)
Os4 Os5 Os6 61.381(9)
C60 Os6 C62 98.2(3)
C60 Os6 C61 89.7(3)
C62 Os6 C61 94.8(3)
C60 Os6 C5 89.0(3)
C62 Os6 C5 90.9(3)
C61 Os6 C5 174.3(3)
C60 Os6 Os5 176.8(2)
C62 Os6 Os5 84.6(2)
C61 Os6 Os5 91.7(2)
C5 Os6 Os5 89.37(16)
C60 Os6 Os4 118.3(2)
C62 Os6 Os4 134.8(2)
C61 Os6 Os4 110.0(2)
C5 Os6 Os4 65.86(17)
Os5 Os6 Os4 58.493(9)
C60 Os6 H5 96(3)
C62 Os6 H5 164(3)
C61 Os6 H5 92(3)
C5 Os6 H5 82(3)
Os5 Os6 H5 81(3)
Os4 Os6 H5 30(3)
C5 O5 Os4 108.3(4)
C3 C2 Os2 111.4(4)
C3 C2 Os3 64.6(4)
Os2 C2 Os3 80.8(2)
C3 C2 H2 115(4)
Os2 C2 H2 133(4)
Os3 C2 H2 127(4)
C2 C3 C4 139.1(6)
C2 C3 Os3 78.8(4)
C4 C3 Os3 140.6(5)
C2 C3 Os1 112.3(4)
C4 C3 Os1 74.8(4)
Os3 C3 Os1 80.7(2)
C3 C4 C5 120.8(6)
C3 C4 Os1 69.9(3)
C5 C4 Os1 114.4(4)
C3 C4 H4 120.6
C5 C4 H4 115.7
Os1 C4 H4 102.6
O5 C5 C4 115.9(5)
O5 C5 Os6 117.7(4)
C4 C5 Os6 126.0(4)
O10 C10 Os1 179.5(7)
O11 C11 Os1 179.0(6)
O12 C12 Os1 179.8(8)
O20 C20 Os2 178.6(7)
O21 C21 Os2 175.7(6)
O22 C22 Os2 176.0(7)
O30 C30 Os3 175.3(6)
O31 C31 Os3 178.2(7)
O32 C32 Os3 175.0(7)
O40 C40 Os4 175.9(7)
O41 C41 Os4 177.5(7)
O42 C42 Os4 178.9(7)
O50 C50 Os5 178.8(7)
O51 C51 Os5 178.6(7)
O52 C52 Os5 179.8(8)
O53 C53 Os5 177.8(6)
O60 C60 Os6 178.1(6)
O61 C61 Os6 175.5(7)
O62 C62 Os6 176.6(6)

loop_
_geom_bond_atom_site_label_1
_geom_bond_atom_site_label_2
_geom_bond_distance
Os1 C10 1.908(7)
Os1 C12 1.928(7)
Os1 C11 1.938(7)
Os1 C3 2.267(6)
Os1 C4 2.329(6)
Os1 Os3 2.8255(4)
Os1 Os2 3.0026(4)
Os1 H1 1.8008
Os2 C21 1.897(7)
Os2 C22 1.910(7)
Os2 C20 1.960(8)
Os2 C2 2.048(7)
Os2 Os3 2.8056(4)
Os2 H1 1.7966
Os3 C31 1.898(7)
Os3 C32 1.917(7)
Os3 C30 1.937(8)
Os3 C3 2.092(6)
Os3 C2 2.272(7)
Os4 C41 1.882(7)
Os4 C42 1.895(8)
Os4 C40 1.916(7)
Os4 O5 2.117(4)
Os4 Os5 2.8293(4)
Os4 Os6 2.9131(4)
Os4 H5 1.63(9)
Os5 C52 1.934(8)
Os5 C51 1.936(8)
Os5 C50 1.941(8)
Os5 C53 1.960(8)
Os5 Os6 2.8776(4)
Os6 C60 1.912(7)
Os6 C62 1.913(7)
Os6 C61 1.983(8)
Os6 C5 2.058(6)
Os6 H5 1.77(9)
O5 C5 1.280(7)
O10 C10 1.140(8)
O11 C11 1.131(8)
O12 C12 1.135(8)
O20 C20 1.131(9)
O21 C21 1.149(8)
O22 C22 1.127(8)
O30 C30 1.132(9)
O31 C31 1.153(8)
O32 C32 1.132(8)
O40 C40 1.142(9)
O41 C41 1.134(8)
O42 C42 1.140(9)
O50 C50 1.143(9)
O51 C51 1.130(9)
O52 C52 1.121(9)
O53 C53 1.129(8)
O60 C60 1.137(8)
O61 C61 1.129(9)
O62 C62 1.140(8)
C2 C3 1.379(9)
C2 H2 0.89(2)
C3 C4 1.398(9)
C4 C5 1.476(8)
C4 H4 0.8825
